data_2212856
loop_
_publ_author_name
'Jin-Song Chu'
'Shi-Guan Wan'
'Yan Yu'
'Chang Liu'
'Xing-Yu Yang'

_publ_section_title
;
 2-Benzylamino-5,5-dimethyl-4-phenyl-1,3,2-dioxaphosphinane-2-thione
;
_journal_coeditor_code ER2014
_journal_issue 4
_journal_name_full 'Acta Crystallographica Section E'
_journal_page_first o1540
_journal_page_last o1541
_journal_paper_doi 10.1107/S1600536807007076
_journal_volume 63
_journal_year 2007
_chemical_formula_iupac 'C18 H22 N O2 P S'
_chemical_formula_moiety 'C18 H22 N O2 P S'
_chemical_formula_sum 'C18 H22 N O2 P S'
_chemical_formula_weight 347.40
_chemical_melting_point 420
_chemical_name_systematic
;
2-Benzylamino-5,5-dimethyl-4-phenyl-1,3,2-dioxaphosphinane-2-thione
;
_space_group_IT_number 19
_symmetry_cell_setting orthorhombic
_symmetry_space_group_name_Hall 'P 2ac 2ab'
_symmetry_space_group_name_H-M 'P 21 21 21'
_atom_sites_solution_hydrogens geom
_atom_sites_solution_primary direct
_atom_sites_solution_secondary difmap
_audit_creation_method SHELXL-97
_cell_angle_alpha 90.00
_cell_angle_beta 90.00
_cell_angle_gamma 90.00
_cell_formula_units_Z 4
_cell_length_a 6.6955(6)
_cell_length_b 15.2156(13)
_cell_length_c 17.7423(15)
_cell_measurement_reflns_used 2389
_cell_measurement_temperature 292(2)
_cell_measurement_theta_max 19.58
_cell_measurement_theta_min 2.66
_cell_volume 1807.5(3)
_computing_cell_refinement 'SAINT (Bruker, 2001)'
_computing_data_collection 'SMART (Bruker, 2001)'
_computing_data_reduction SAINT
_computing_molecular_graphics 'DIAMOND (Bergerhoff, 1996)'
_computing_publication_material 'SHELXTL (Sheldrick, 2001)'
_computing_structure_refinement 'SHELXL97 (Sheldrick, 1997)'
_computing_structure_solution 'SHELXS97 (Sheldrick, 1997)'
_diffrn_ambient_temperature 292(2)
_diffrn_detector_area_resol_mean 10
_diffrn_measured_fraction_theta_full 0.996
_diffrn_measured_fraction_theta_max 0.996
_diffrn_measurement_device_type 'Bruker SMART CCD area-detector'
_diffrn_measurement_method '\f and \w'
_diffrn_radiation_monochromator graphite
_diffrn_radiation_source 'fine-focus sealed tube'
_diffrn_radiation_type MoK\a
_diffrn_radiation_wavelength 0.71073
_diffrn_reflns_av_R_equivalents 0.0362
_diffrn_reflns_av_sigmaI/netI 0.0552
_diffrn_reflns_limit_h_max 8
_diffrn_reflns_limit_h_min -7
_diffrn_reflns_limit_k_max 17
_diffrn_reflns_limit_k_min -19
_diffrn_reflns_limit_l_max 23
_diffrn_reflns_limit_l_min -16
_diffrn_reflns_number 10076
_diffrn_reflns_theta_full 27.49
_diffrn_reflns_theta_max 27.49
_diffrn_reflns_theta_min 1.76
_diffrn_standards_number 0
_exptl_absorpt_coefficient_mu 0.276
_exptl_absorpt_correction_T_max 0.973
_exptl_absorpt_correction_T_min 0.947
_exptl_absorpt_correction_type multi-scan
_exptl_absorpt_process_details '(SADABS; Sheldrick, 2002)'
_exptl_crystal_colour colorless
_exptl_crystal_density_diffrn 1.277
_exptl_crystal_density_method 'not measured'
_exptl_crystal_description block
_exptl_crystal_F_000 736
_exptl_crystal_size_max 0.20
_exptl_crystal_size_mid 0.20
_exptl_crystal_size_min 0.10
_refine_diff_density_max 0.262
_refine_diff_density_min -0.145
_refine_ls_abs_structure_details 'Flack (1983), 1718 Friedel pairs'
_refine_ls_abs_structure_Flack 0.60(10)
_refine_ls_extinction_method none
_refine_ls_goodness_of_fit_ref 0.961
_refine_ls_hydrogen_treatment constr
_refine_ls_matrix_type full
_refine_ls_number_parameters 210
_refine_ls_number_reflns 4102
_refine_ls_restrained_S_all 0.961
_refine_ls_R_factor_all 0.0856
_refine_ls_R_factor_gt 0.0479
_refine_ls_shift/su_max 0.000
_refine_ls_shift/su_mean 0.000
_refine_ls_structure_factor_coef Fsqd
_refine_ls_weighting_details 'calc w=1/[\s^2^(Fo^2^)+(0.0564P)^2^] where P=(Fo^2^+2Fc^2^)/3'
_refine_ls_weighting_scheme calc
_refine_ls_wR_factor_gt 0.1014
_refine_ls_wR_factor_ref 0.1163
_reflns_number_gt 2602
_reflns_number_total 4102
_reflns_threshold_expression I>2\s(I)
_cod_data_source_file er2014.cif
_cod_data_source_block I
_cod_database_code 2212856
_cod_database_fobs_code 2212856

loop_
_symmetry_equiv_pos_as_xyz
'x, y, z'
'-x+1/2, -y, z+1/2'
'-x, y+1/2, -z+1/2'
'x+1/2, -y+1/2, -z'

loop_
_atom_site_type_symbol
_atom_site_label
_atom_site_fract_x
_atom_site_fract_y
_atom_site_fract_z
_atom_site_U_iso_or_equiv
_atom_site_adp_type
_atom_site_calc_flag
_atom_site_refinement_flags
_atom_site_occupancy
P P1 0.88566(13) 0.84817(5) 0.07689(4) 0.0618(2) Uani d . 1
S S1 0.79334(17) 0.77954(5) 0.16047(5) 0.0848(3) Uani d . 1
N N1 0.8137(5) 0.81274(15) -0.00444(13) 0.0788(8) Uani d . 1
H H1 0.7283 0.7705 -0.0044 0.095 Uiso calc R 1
O O1 0.8232(3) 0.94851(10) 0.07744(10) 0.0502(4) Uani d . 1
O O2 1.1217(3) 0.85530(13) 0.06953(12) 0.0803(6) Uani d . 1
C C1 0.8180(4) 1.09561(16) 0.12247(13) 0.0471(6) Uani d . 1
C C2 0.7508(4) 1.12421(17) 0.05297(15) 0.0561(7) Uani d . 1
H H2 0.7687 1.0888 0.0108 0.067 Uiso calc R 1
C C3 0.6572(5) 1.20471(19) 0.04527(19) 0.0733(9) Uani d . 1
H H3 0.6119 1.2228 -0.0018 0.088 Uiso calc R 1
C C4 0.6313(7) 1.2575(2) 0.1064(2) 0.0910(11) Uani d . 1
H H4 0.5681 1.3116 0.1012 0.109 Uiso calc R 1
C C5 0.6989(6) 1.2307(2) 0.1759(2) 0.0860(11) Uani d . 1
H H5 0.6824 1.2672 0.2175 0.103 Uiso calc R 1
C C6 0.7915(5) 1.14967(19) 0.18430(15) 0.0648(8) Uani d . 1
H H6 0.8358 1.1317 0.2315 0.078 Uiso calc R 1
C C7 0.9191(4) 1.00778(14) 0.13122(12) 0.0452(6) Uani d . 1
H H7 0.8918 0.9860 0.1822 0.054 Uiso calc R 1
C C8 1.1465(4) 1.00658(18) 0.11896(15) 0.0554(7) Uani d . 1
C C9 1.2191(5) 0.9125(2) 0.1242(2) 0.0767(9) Uani d . 1
H H9A 1.3623 0.9112 0.1158 0.092 Uiso calc R 1
H H9B 1.1938 0.8904 0.1745 0.092 Uiso calc R 1
C C10 1.2492(5) 1.0583(2) 0.18298(17) 0.0785(10) Uani d . 1
H H10A 1.2034 1.0367 0.2308 0.118 Uiso calc R 1
H H10B 1.2167 1.1195 0.1785 0.118 Uiso calc R 1
H H10C 1.3912 1.0508 0.1794 0.118 Uiso calc R 1
C C11 1.2041(5) 1.0453(2) 0.04306(16) 0.0730(9) Uani d . 1
H H11A 1.3450 1.0379 0.0351 0.110 Uiso calc R 1
H H11B 1.1720 1.1068 0.0423 0.110 Uiso calc R 1
H H11C 1.1319 1.0158 0.0038 0.110 Uiso calc R 1
C C12 0.8780(6) 0.8446(2) -0.07733(17) 0.0903(11) Uani d . 1
H H12A 0.8521 0.7989 -0.1142 0.108 Uiso calc R 1
H H12B 1.0214 0.8532 -0.0755 0.108 Uiso calc R 1
C C13 0.7846(5) 0.9280(2) -0.10531(14) 0.0600(8) Uani d . 1
C C14 0.5875(6) 0.9480(2) -0.09257(16) 0.0722(9) Uani d . 1
H H14 0.5083 0.9100 -0.0644 0.087 Uiso calc R 1
C C15 0.5060(6) 1.0248(3) -0.12164(18) 0.0876(11) Uani d . 1
H H15 0.3729 1.0385 -0.1122 0.105 Uiso calc R 1
C C16 0.6198(8) 1.0801(3) -0.16376(18) 0.0933(12) Uani d . 1
H H16 0.5647 1.1316 -0.1828 0.112 Uiso calc R 1
C C17 0.8128(8) 1.0604(3) -0.17807(18) 0.0901(12) Uani d . 1
H H17 0.8903 1.0977 -0.2076 0.108 Uiso calc R 1
C C18 0.8936(6) 0.9847(2) -0.14854(16) 0.0770(9) Uani d . 1
H H18 1.0269 0.9718 -0.1583 0.092 Uiso calc R 1

loop_
_atom_site_aniso_label
_atom_site_aniso_U_11
_atom_site_aniso_U_22
_atom_site_aniso_U_33
_atom_site_aniso_U_12
_atom_site_aniso_U_13
_atom_site_aniso_U_23
P1 0.0753(6) 0.0444(4) 0.0657(4) 0.0013(4) -0.0058(4) -0.0077(3)
S1 0.1240(9) 0.0559(4) 0.0744(5) -0.0201(5) -0.0162(5) 0.0058(4)
N1 0.118(3) 0.0540(13) 0.0640(14) -0.0100(15) -0.0020(15) -0.0114(12)
O1 0.0496(11) 0.0415(9) 0.0595(9) -0.0053(7) -0.0054(9) -0.0067(8)
O2 0.0705(15) 0.0665(12) 0.1039(15) 0.0121(12) 0.0027(13) -0.0208(12)
C1 0.0479(17) 0.0423(13) 0.0511(14) -0.0112(12) 0.0048(12) -0.0040(11)
C2 0.060(2) 0.0483(15) 0.0596(16) -0.0042(13) -0.0022(13) -0.0037(12)
C3 0.083(3) 0.0521(17) 0.085(2) 0.0044(16) -0.0059(18) 0.0067(16)
C4 0.104(3) 0.0501(18) 0.119(3) 0.009(2) 0.010(2) 0.0002(19)
C5 0.113(3) 0.0548(19) 0.090(2) -0.0025(19) 0.018(2) -0.0237(17)
C6 0.080(2) 0.0543(16) 0.0605(16) -0.0096(17) 0.0071(14) -0.0078(14)
C7 0.0457(17) 0.0480(14) 0.0420(12) -0.0080(12) -0.0023(11) -0.0002(11)
C8 0.0414(17) 0.0665(17) 0.0585(15) -0.0063(13) -0.0012(13) -0.0009(13)
C9 0.055(2) 0.080(2) 0.095(2) 0.0087(17) -0.0111(18) -0.0044(19)
C10 0.055(2) 0.102(3) 0.078(2) -0.0190(18) -0.0138(16) -0.0028(18)
C11 0.058(2) 0.094(2) 0.0669(17) -0.0137(17) 0.0139(16) -0.0001(17)
C12 0.116(3) 0.082(2) 0.073(2) 0.017(2) 0.005(2) -0.0277(19)
C13 0.066(2) 0.0720(19) 0.0417(14) -0.0128(16) 0.0071(14) -0.0134(13)
C14 0.070(2) 0.089(2) 0.0578(18) -0.0157(19) 0.0119(16) 0.0006(16)
C15 0.069(2) 0.133(3) 0.0617(19) 0.019(2) 0.0016(19) -0.006(2)
C16 0.130(4) 0.100(3) 0.0503(17) 0.007(3) -0.004(2) 0.0035(18)
C17 0.109(4) 0.103(3) 0.0587(19) -0.042(3) -0.005(2) 0.0080(19)
C18 0.064(2) 0.111(3) 0.0562(17) -0.020(2) 0.0015(16) -0.0106(18)

loop_
_atom_type_symbol
_atom_type_description
_atom_type_scat_dispersion_real
_atom_type_scat_dispersion_imag
_atom_type_scat_source
C C 0.0033 0.0016 'International Tables Vol C Tables 4.2.6.8 and 6.1.1.4'
H H 0.0000 0.0000 'International Tables Vol C Tables 4.2.6.8 and 6.1.1.4'
N N 0.0061 0.0033 'International Tables Vol C Tables 4.2.6.8 and 6.1.1.4'
O O 0.0106 0.0060 'International Tables Vol C Tables 4.2.6.8 and 6.1.1.4'
P P 0.1023 0.0942 'International Tables Vol C Tables 4.2.6.8 and 6.1.1.4'
S S 0.1246 0.1234 'International Tables Vol C Tables 4.2.6.8 and 6.1.1.4'

loop_
_geom_angle_atom_site_label_1
_geom_angle_atom_site_label_2
_geom_angle_atom_site_label_3
_geom_angle
O1 P1 O2 101.38(11)
O1 P1 N1 104.41(12)
O2 P1 N1 104.25(15)
O1 P1 S1 115.83(8)
O2 P1 S1 114.93(10)
N1 P1 S1 114.43(11)
C12 N1 P1 126.8(2)
C12 N1 H1 116.6
P1 N1 H1 116.6
C7 O1 P1 118.89(15)
C9 O2 P1 115.56(19)
C6 C1 C2 118.6(2)
C6 C1 C7 120.3(2)
C2 C1 C7 121.2(2)
C3 C2 C1 121.0(3)
C3 C2 H2 119.5
C1 C2 H2 119.5
C4 C3 C2 120.1(3)
C4 C3 H3 119.9
C2 C3 H3 119.9
C3 C4 C5 119.9(3)
C3 C4 H4 120.1
C5 C4 H4 120.1
C4 C5 C6 120.4(3)
C4 C5 H5 119.8
C6 C5 H5 119.8
C1 C6 C5 120.0(3)
C1 C6 H6 120.0
C5 C6 H6 120.0
O1 C7 C1 106.44(19)
O1 C7 C8 109.6(2)
C1 C7 C8 116.2(2)
O1 C7 H7 108.1
C1 C7 H7 108.1
C8 C7 H7 108.1
C9 C8 C11 109.8(3)
C9 C8 C7 108.7(2)
C11 C8 C7 111.9(2)
C9 C8 C10 107.1(2)
C11 C8 C10 109.9(2)
C7 C8 C10 109.3(2)
O2 C9 C8 112.3(2)
O2 C9 H9A 109.1
C8 C9 H9A 109.1
O2 C9 H9B 109.1
C8 C9 H9B 109.1
H9A C9 H9B 107.9
C8 C10 H10A 109.5
C8 C10 H10B 109.5
H10A C10 H10B 109.5
C8 C10 H10C 109.5
H10A C10 H10C 109.5
H10B C10 H10C 109.5
C8 C11 H11A 109.5
C8 C11 H11B 109.5
H11A C11 H11B 109.5
C8 C11 H11C 109.5
H11A C11 H11C 109.5
H11B C11 H11C 109.5
N1 C12 C13 117.1(3)
N1 C12 H12A 108.0
C13 C12 H12A 108.0
N1 C12 H12B 108.0
C13 C12 H12B 108.0
H12A C12 H12B 107.3
C18 C13 C14 117.8(3)
C18 C13 C12 119.9(3)
C14 C13 C12 122.2(3)
C13 C14 C15 120.2(3)
C13 C14 H14 119.9
C15 C14 H14 119.9
C16 C15 C14 120.3(4)
C16 C15 H15 119.9
C14 C15 H15 119.9
C17 C16 C15 120.2(4)
C17 C16 H16 119.9
C15 C16 H16 119.9
C16 C17 C18 119.4(4)
C16 C17 H17 120.3
C18 C17 H17 120.3
C13 C18 C17 122.1(4)
C13 C18 H18 118.9
C17 C18 H18 118.9

loop_
_geom_bond_atom_site_label_1
_geom_bond_atom_site_label_2
_geom_bond_distance
P1 O1 1.5829(17)
P1 O2 1.589(2)
P1 N1 1.614(2)
P1 S1 1.9162(12)
N1 C12 1.447(4)
N1 H1 0.8600
O1 C7 1.462(3)
O2 C9 1.457(4)
C1 C6 1.383(3)
C1 C2 1.383(3)
C1 C7 1.506(3)
C2 C3 1.383(4)
C2 H2 0.9300
C3 C4 1.362(4)
C3 H3 0.9300
C4 C5 1.374(5)
C4 H4 0.9300
C5 C6 1.389(4)
C5 H5 0.9300
C6 H6 0.9300
C7 C8 1.538(4)
C7 H7 0.9800
C8 C9 1.515(4)
C8 C11 1.520(4)
C8 C10 1.544(4)
C9 H9A 0.9700
C9 H9B 0.9700
C10 H10A 0.9600
C10 H10B 0.9600
C10 H10C 0.9600
C11 H11A 0.9600
C11 H11B 0.9600
C11 H11C 0.9600
C12 C13 1.500(4)
C12 H12A 0.9700
C12 H12B 0.9700
C13 C18 1.366(4)
C13 C14 1.373(5)
C14 C15 1.389(5)
C14 H14 0.9300
C15 C16 1.359(5)
C15 H15 0.9300
C16 C17 1.350(6)
C16 H16 0.9300
C17 C18 1.376(5)
C17 H17 0.9300
C18 H18 0.9300

loop_
_geom_hbond_atom_site_label_D
_geom_hbond_atom_site_label_H
_geom_hbond_atom_site_label_A
_geom_hbond_site_symmetry_A
_geom_hbond_distance_DH
_geom_hbond_distance_HA
_geom_hbond_distance_DA
_geom_hbond_angle_DHA
N1 H1 O2 4_465 0.86 2.35 3.086(3) 144.2

loop_
_geom_torsion_atom_site_label_1
_geom_torsion_atom_site_label_2
_geom_torsion_atom_site_label_3
_geom_torsion_atom_site_label_4
_geom_torsion
O1 P1 N1 C12 60.0(3)
O2 P1 N1 C12 -46.0(3)
S1 P1 N1 C12 -172.4(3)
O2 P1 O1 C7 -52.7(2)
N1 P1 O1 C7 -160.78(19)
S1 P1 O1 C7 72.45(18)
O1 P1 O2 C9 51.8(2)
N1 P1 O2 C9 160.0(2)
S1 P1 O2 C9 -73.9(2)
C6 C1 C2 C3 -0.6(4)
C7 C1 C2 C3 179.7(3)
C1 C2 C3 C4 0.5(5)
C2 C3 C4 C5 0.2(6)
C3 C4 C5 C6 -0.7(6)
C2 C1 C6 C5 0.1(4)
C7 C1 C6 C5 179.8(3)
C4 C5 C6 C1 0.6(5)
P1 O1 C7 C1 -175.54(16)
P1 O1 C7 C8 58.1(2)
C6 C1 C7 O1 145.9(2)
C2 C1 C7 O1 -34.4(3)
C6 C1 C7 C8 -91.8(3)
C2 C1 C7 C8 87.9(3)
O1 C7 C8 C9 -55.2(3)
C1 C7 C8 C9 -175.8(2)
O1 C7 C8 C11 66.2(3)
C1 C7 C8 C11 -54.4(3)
O1 C7 C8 C10 -171.7(2)
C1 C7 C8 C10 67.6(3)
P1 O2 C9 C8 -60.3(3)
C11 C8 C9 O2 -64.6(3)
C7 C8 C9 O2 58.0(3)
C10 C8 C9 O2 176.0(3)
P1 N1 C12 C13 -79.1(4)
N1 C12 C13 C18 146.8(3)
N1 C12 C13 C14 -36.9(4)
C18 C13 C14 C15 -1.6(4)
C12 C13 C14 C15 -178.0(3)
C13 C14 C15 C16 1.0(5)
C14 C15 C16 C17 0.4(5)
C15 C16 C17 C18 -1.1(5)
C14 C13 C18 C17 0.9(4)
C12 C13 C18 C17 177.4(3)
C16 C17 C18 C13 0.4(5)
